data_4300641
_journal_name_full 'Inorganic Chemistry'
_journal_paper_doi 10.1021/ic051704i
_journal_year 2006
_chemical_formula_moiety 'C36 H58 Cl Fe N5'
_chemical_formula_sum 'C36 H58 Cl Fe N5'
_chemical_formula_weight 652.17
_space_group_IT_number 14
_symmetry_cell_setting monoclinic
_symmetry_space_group_name_Hall '-P 2yn'
_symmetry_space_group_name_H-M 'P 1 21/n 1'
_cell_angle_alpha 90.00
_cell_angle_beta 106.927(19)
_cell_angle_gamma 90.00
_cell_formula_units_Z 4
_cell_length_a 11.507(5)
_cell_length_b 17.699(10)
_cell_length_c 19.360(12)
_cell_measurement_temperature 123(2)
_cell_volume 3772(4)
_diffrn_ambient_temperature 123(2)
_exptl_crystal_density_diffrn 1.148
_cod_depositor_comments
;
The following automatic conversions were performed:
'_symmetry_cell_setting' value 'Monoclinic' changed to 'monoclinic'
according to '/home/saulius/struct/CIF-dictionaries/cif_core.dic'
dictionary named 'cif_core.dic' version 2.4.1 from 2010-06-29.

Automatic conversion script
Id: cif_fix_enum 1527 2010-12-29 10:47:43Z saulius 
;
_cod_original_sg_symbol_H-M 'P 21/n'
_cod_database_code 4300641

loop_
_symmetry_equiv_pos_as_xyz
'x, y, z'
'-x+1/2, y+1/2, -z+1/2'
'-x, -y, -z'
'x-1/2, -y-1/2, z-1/2'

loop_
_atom_site_label
_atom_site_type_symbol
_atom_site_fract_x
_atom_site_fract_y
_atom_site_fract_z
_atom_site_U_iso_or_equiv
_atom_site_adp_type
_atom_site_occupancy
_atom_site_symmetry_multiplicity
_atom_site_calc_flag
_atom_site_refinement_flags
_atom_site_disorder_assembly
_atom_site_disorder_group
Fe1 Fe 0.56386(7) 0.32222(4) 0.76248(4) 0.0348(2) Uani 1 1 d . . .
Cl2 Cl 0.57816(13) 0.43019(8) 0.82942(9) 0.0672(5) Uani 1 1 d . . .
N3 N 0.3967(3) 0.2753(2) 0.70098(19) 0.0311(10) Uani 1 1 d . . .
N9 N 0.4131(3) 0.2107(2) 0.66502(19) 0.0292(10) Uani 1 1 d . . .
N16 N 0.6096(3) 0.2340(2) 0.64511(19) 0.0271(9) Uani 1 1 d . . .
N28 N 0.6034(3) 0.3103(2) 0.65834(19) 0.0292(10) Uani 1 1 d . . .
N30 N 0.6303(3) 0.2259(2) 0.8004(2) 0.0345(10) Uani 1 1 d . . .
C4 C 0.2768(5) 0.2829(3) 0.6880(3) 0.0359(13) Uani 1 1 d . . .
C5 C 0.2217(4) 0.3492(3) 0.7171(3) 0.0371(13) Uani 1 1 d . . .
C6 C 0.2593(4) 0.3438(3) 0.8007(2) 0.0466(15) Uani 1 1 d . . .
H6A H 0.2216 0.3852 0.8201 0.070 Uiso 1 1 calc R . .
H6B H 0.3479 0.3476 0.8198 0.070 Uiso 1 1 calc R . .
H6C H 0.2322 0.2954 0.8150 0.070 Uiso 1 1 calc R . .
C7 C 0.2689(5) 0.4240(3) 0.6950(3) 0.0501(15) Uani 1 1 d . . .
H7A H 0.2453 0.4277 0.6423 0.075 Uiso 1 1 calc R . .
H7B H 0.3576 0.4256 0.7142 0.075 Uiso 1 1 calc R . .
H7C H 0.2337 0.4664 0.7147 0.075 Uiso 1 1 calc R . .
C8 C 0.0832(4) 0.3458(3) 0.6886(3) 0.0540(16) Uani 1 1 d . . .
H8A H 0.0582 0.3482 0.6357 0.081 Uiso 1 1 calc R . .
H8B H 0.0482 0.3887 0.7077 0.081 Uiso 1 1 calc R . .
H8C H 0.0543 0.2985 0.7040 0.081 Uiso 1 1 calc R . .
C9 C 0.2172(5) 0.2230(3) 0.6458(3) 0.0396(13) Uani 1 1 d . . .
H9 H 0.1318 0.2151 0.6298 0.048 Uiso 1 1 calc R . .
C10 C 0.3040(4) 0.1769(3) 0.6314(3) 0.0362(12) Uani 1 1 d . . .
C11 C 0.2866(5) 0.1067(3) 0.5854(3) 0.0482(15) Uani 1 1 d . . .
C12 C 0.1493(5) 0.0893(3) 0.5577(3) 0.074(2) Uani 1 1 d . . .
H12A H 0.1184 0.0784 0.5988 0.112 Uiso 1 1 calc R . .
H12B H 0.1360 0.0453 0.5256 0.112 Uiso 1 1 calc R . .
H12C H 0.1063 0.1330 0.5312 0.112 Uiso 1 1 calc R . .
C13 C 0.3300(5) 0.1210(3) 0.5185(3) 0.0608(18) Uani 1 1 d . . .
H13A H 0.2843 0.1633 0.4908 0.091 Uiso 1 1 calc R . .
H13B H 0.3164 0.0756 0.4883 0.091 Uiso 1 1 calc R . .
H13C H 0.4168 0.1333 0.5338 0.091 Uiso 1 1 calc R . .
C14 C 0.3483(5) 0.0372(3) 0.6293(3) 0.0604(17) Uani 1 1 d . . .
H14A H 0.4367 0.0421 0.6407 0.091 Uiso 1 1 calc R . .
H14B H 0.3219 -0.0088 0.6007 0.091 Uiso 1 1 calc R . .
H14C H 0.3255 0.0340 0.6742 0.091 Uiso 1 1 calc R . .
C15 C 0.5351(4) 0.1822(3) 0.6747(2) 0.0291(11) Uani 1 1 d . . .
H15 H 0.5265 0.1343 0.6462 0.035 Uiso 1 1 calc R . .
C17 C 0.6864(4) 0.2201(3) 0.6050(2) 0.0301(12) Uani 1 1 d . . .
C18 C 0.7419(5) 0.1442(3) 0.5916(3) 0.0402(14) Uani 1 1 d . . .
C19 C 0.8682(5) 0.1386(3) 0.6496(4) 0.090(3) Uani 1 1 d . . .
H19A H 0.8577 0.1433 0.6978 0.135 Uiso 1 1 calc R . .
H19B H 0.9209 0.1793 0.6420 0.135 Uiso 1 1 calc R . .
H19C H 0.9053 0.0897 0.6453 0.135 Uiso 1 1 calc R . .
C20 C 0.6733(4) 0.0725(3) 0.5977(3) 0.0513(16) Uani 1 1 d . . .
H20A H 0.5933 0.0735 0.5616 0.077 Uiso 1 1 calc R . .
H20B H 0.6631 0.0693 0.6461 0.077 Uiso 1 1 calc R . .
H20C H 0.7191 0.0286 0.5892 0.077 Uiso 1 1 calc R . .
C21 C 0.7596(6) 0.1463(3) 0.5174(3) 0.099(3) Uani 1 1 d . . .
H21A H 0.8019 0.1005 0.5098 0.148 Uiso 1 1 calc R . .
H21B H 0.8081 0.1908 0.5134 0.148 Uiso 1 1 calc R . .
H21C H 0.6803 0.1492 0.4809 0.148 Uiso 1 1 calc R . .
C22 C 0.7265(4) 0.2901(3) 0.5898(2) 0.0340(13) Uani 1 1 d . . .
H22 H 0.7805 0.2994 0.5618 0.041 Uiso 1 1 calc R . .
C23 C 0.6730(4) 0.3447(3) 0.6232(3) 0.0308(12) Uani 1 1 d . . .
C24 C 0.6873(5) 0.4299(3) 0.6221(3) 0.0407(14) Uani 1 1 d . . .
C25 C 0.7370(5) 0.4510(3) 0.5594(3) 0.0652(19) Uani 1 1 d . . .
H25A H 0.8160 0.4266 0.5661 0.098 Uiso 1 1 calc R . .
H25B H 0.7466 0.5059 0.5580 0.098 Uiso 1 1 calc R . .
H25C H 0.6803 0.4339 0.5138 0.098 Uiso 1 1 calc R . .
C26 C 0.5667(4) 0.4691(3) 0.6129(3) 0.0604(18) Uani 1 1 d . . .
H26A H 0.5092 0.4539 0.5669 0.091 Uiso 1 1 calc R . .
H26B H 0.5785 0.5240 0.6133 0.091 Uiso 1 1 calc R . .
H26C H 0.5345 0.4548 0.6527 0.091 Uiso 1 1 calc R . .
C27 C 0.7777(5) 0.4544(3) 0.6934(3) 0.0594(17) Uani 1 1 d . . .
H27A H 0.7435 0.4439 0.7332 0.089 Uiso 1 1 calc R . .
H27B H 0.7937 0.5086 0.6918 0.089 Uiso 1 1 calc R . .
H27C H 0.8538 0.4263 0.7009 0.089 Uiso 1 1 calc R . .
C29 C 0.5997(4) 0.1614(2) 0.7534(2) 0.0314(12) Uani 1 1 d . . .
H29A H 0.5466 0.1274 0.7713 0.038 Uiso 1 1 calc R . .
H29B H 0.6750 0.1334 0.7553 0.038 Uiso 1 1 calc R . .
C31 C 0.6969(5) 0.2050(3) 0.8728(3) 0.0346(13) Uani 1 1 d . . .
C32 C 0.8233(5) 0.2100(3) 0.8957(3) 0.0385(14) Uani 1 1 d . . .
C33 C 0.8863(5) 0.1913(3) 0.9664(3) 0.0429(14) Uani 1 1 d . . .
H33 H 0.9724 0.1952 0.9824 0.051 Uiso 1 1 calc R . .
C34 C 0.8241(5) 0.1672(3) 1.0133(3) 0.0426(14) Uani 1 1 d . . .
H34 H 0.8674 0.1549 1.0617 0.051 Uiso 1 1 calc R . .
C35 C 0.7003(4) 0.1609(3) 0.9905(2) 0.0360(13) Uani 1 1 d . . .
H35 H 0.6594 0.1441 1.0239 0.043 Uiso 1 1 calc R . .
C36 C 0.6325(4) 0.1780(3) 0.9209(2) 0.0330(12) Uani 1 1 d . . .
C37 C 0.4968(4) 0.1699(3) 0.8988(3) 0.0355(12) Uani 1 1 d . . .
H37 H 0.4652 0.1879 0.8478 0.043 Uiso 1 1 calc R . .
C38 C 0.4580(5) 0.0867(3) 0.9004(3) 0.0598(17) Uani 1 1 d . . .
H38A H 0.4869 0.0675 0.9500 0.090 Uiso 1 1 calc R . .
H38B H 0.4933 0.0565 0.8691 0.090 Uiso 1 1 calc R . .
H38C H 0.3693 0.0831 0.8832 0.090 Uiso 1 1 calc R . .
C39 C 0.4388(4) 0.2181(3) 0.9443(3) 0.0513(15) Uani 1 1 d . . .
H39A H 0.4657 0.2006 0.9944 0.077 Uiso 1 1 calc R . .
H39B H 0.3502 0.2139 0.9257 0.077 Uiso 1 1 calc R . .
H39C H 0.4630 0.2709 0.9420 0.077 Uiso 1 1 calc R . .
C40 C 0.8922(5) 0.2392(3) 0.8455(3) 0.0487(15) Uani 1 1 d . . .
H40 H 0.8380 0.2330 0.7950 0.058 Uiso 1 1 calc R . .
C41 C 0.9203(5) 0.3246(3) 0.8575(3) 0.0668(17) Uani 1 1 d . . .
H41A H 0.8446 0.3524 0.8524 0.100 Uiso 1 1 calc R . .
H41B H 0.9587 0.3429 0.8217 0.100 Uiso 1 1 calc R . .
H41C H 0.9754 0.3326 0.9061 0.100 Uiso 1 1 calc R . .
C42 C 1.0093(5) 0.1952(3) 0.8509(3) 0.0687(19) Uani 1 1 d . . .
H42A H 1.0676 0.2038 0.8984 0.103 Uiso 1 1 calc R . .
H42B H 1.0443 0.2125 0.8132 0.103 Uiso 1 1 calc R . .
H42C H 0.9909 0.1411 0.8445 0.103 Uiso 1 1 calc R . .

loop_
_atom_site_aniso_label
_atom_site_aniso_U_11
_atom_site_aniso_U_22
_atom_site_aniso_U_33
_atom_site_aniso_U_23
_atom_site_aniso_U_13
_atom_site_aniso_U_12
Fe1 0.0441(5) 0.0265(4) 0.0332(4) -0.0060(4) 0.0102(4) 0.0007(4)
Cl2 0.0650(10) 0.0406(9) 0.0797(12) -0.0191(8) -0.0046(9) -0.0089(8)
N3 0.037(3) 0.030(2) 0.025(2) -0.0005(19) 0.008(2) 0.009(2)
N9 0.033(3) 0.027(2) 0.026(2) -0.0030(19) 0.006(2) -0.002(2)
N16 0.034(2) 0.020(2) 0.026(2) -0.0027(18) 0.007(2) 0.0049(19)
N28 0.033(2) 0.021(2) 0.033(2) 0.0018(19) 0.009(2) 0.0061(19)
N30 0.043(3) 0.031(2) 0.029(2) -0.006(2) 0.010(2) 0.003(2)
C4 0.042(4) 0.034(3) 0.033(3) 0.007(3) 0.013(3) 0.003(3)
C5 0.036(3) 0.043(3) 0.032(3) 0.000(3) 0.009(3) 0.009(3)
C6 0.059(4) 0.041(3) 0.046(4) 0.000(3) 0.024(3) 0.012(3)
C7 0.076(4) 0.034(3) 0.044(4) 0.004(3) 0.025(3) 0.018(3)
C8 0.051(4) 0.066(4) 0.050(4) 0.002(3) 0.023(3) 0.019(3)
C9 0.036(3) 0.045(3) 0.036(3) 0.003(3) 0.008(3) -0.004(3)
C10 0.035(3) 0.035(3) 0.041(3) -0.001(3) 0.015(3) -0.005(3)
C11 0.056(4) 0.031(3) 0.055(4) -0.020(3) 0.012(3) -0.011(3)
C12 0.062(4) 0.060(4) 0.090(5) -0.029(4) 0.004(4) -0.016(4)
C13 0.092(5) 0.047(4) 0.039(4) -0.021(3) 0.013(4) -0.008(4)
C14 0.087(5) 0.030(3) 0.071(4) -0.009(3) 0.035(4) -0.020(3)
C15 0.039(3) 0.020(2) 0.027(3) -0.004(2) 0.007(2) 0.003(3)
C17 0.028(3) 0.038(3) 0.023(3) -0.004(2) 0.007(2) 0.001(3)
C18 0.047(4) 0.040(3) 0.041(3) -0.012(3) 0.024(3) 0.001(3)
C19 0.058(4) 0.061(4) 0.132(6) -0.048(4) -0.002(5) 0.015(4)
C20 0.062(4) 0.034(3) 0.063(4) -0.014(3) 0.026(3) 0.005(3)
C21 0.181(7) 0.050(4) 0.109(6) -0.009(4) 0.112(6) 0.009(4)
C22 0.039(3) 0.033(3) 0.033(3) 0.000(2) 0.015(3) 0.000(3)
C23 0.020(3) 0.038(3) 0.031(3) 0.007(2) 0.001(2) -0.004(2)
C24 0.038(3) 0.032(3) 0.051(4) 0.007(3) 0.013(3) -0.002(3)
C25 0.077(4) 0.037(3) 0.089(5) 0.023(3) 0.035(4) -0.004(3)
C26 0.053(4) 0.025(3) 0.101(5) 0.011(3) 0.020(4) 0.004(3)
C27 0.060(4) 0.031(3) 0.088(5) -0.006(3) 0.022(4) -0.009(3)
C29 0.033(3) 0.027(3) 0.035(3) 0.009(2) 0.012(2) 0.006(2)
C31 0.046(4) 0.029(3) 0.024(3) -0.002(2) 0.002(3) 0.001(3)
C32 0.039(3) 0.041(3) 0.031(3) -0.003(3) 0.003(3) -0.005(3)
C33 0.036(3) 0.043(3) 0.042(3) 0.000(3) -0.001(3) -0.004(3)
C34 0.054(4) 0.042(3) 0.030(3) -0.002(3) 0.009(3) 0.001(3)
C35 0.045(3) 0.037(3) 0.028(3) -0.004(2) 0.013(3) -0.004(3)
C36 0.038(3) 0.034(3) 0.025(3) -0.008(3) 0.006(2) -0.003(3)
C37 0.033(3) 0.045(3) 0.028(3) -0.007(3) 0.007(2) -0.003(3)
C38 0.056(4) 0.060(4) 0.063(4) -0.002(3) 0.016(3) -0.016(3)
C39 0.045(4) 0.073(4) 0.037(3) 0.002(3) 0.013(3) 0.005(3)
C40 0.045(4) 0.059(4) 0.041(4) 0.008(3) 0.010(3) -0.003(3)
C41 0.078(4) 0.065(4) 0.064(4) 0.014(4) 0.031(4) -0.012(4)
C42 0.059(4) 0.083(5) 0.070(4) 0.021(4) 0.028(4) 0.002(4)

loop_
_geom_bond_atom_site_label_1
_geom_bond_atom_site_label_2
_geom_bond_distance
_geom_bond_site_symmetry_2
_geom_bond_publ_flag
Fe1 N30 1.925(4) . ?
Fe1 N3 2.115(4) . ?
Fe1 N28 2.203(4) . ?
Fe1 Cl2 2.2878(18) . ?
N3 C4 1.335(5) . ?
N3 N9 1.380(5) . ?
N9 C10 1.372(5) . ?
N9 C15 1.453(5) . ?
N16 C17 1.359(5) . ?
N16 N28 1.380(4) . ?
N16 C15 1.479(5) . ?
N28 C23 1.338(5) . ?
N30 C31 1.436(5) . ?
N30 C29 1.438(5) . ?
C4 C9 1.392(6) . ?
C4 C5 1.518(6) . ?
C5 C8 1.529(6) . ?
C5 C7 1.537(6) . ?
C5 C6 1.552(6) . ?
C6 H6A 0.9800 . ?
C6 H6B 0.9800 . ?
C6 H6C 0.9800 . ?
C7 H7A 0.9800 . ?
C7 H7B 0.9800 . ?
C7 H7C 0.9800 . ?
C8 H8A 0.9800 . ?
C8 H8B 0.9800 . ?
C8 H8C 0.9800 . ?
C9 C10 1.379(6) . ?
C9 H9 0.9500 . ?
C10 C11 1.508(6) . ?
C11 C13 1.539(7) . ?
C11 C12 1.545(6) . ?
C11 C14 1.546(7) . ?
C12 H12A 0.9800 . ?
C12 H12B 0.9800 . ?
C12 H12C 0.9800 . ?
C13 H13A 0.9800 . ?
C13 H13B 0.9800 . ?
C13 H13C 0.9800 . ?
C14 H14A 0.9800 . ?
C14 H14B 0.9800 . ?
C14 H14C 0.9800 . ?
C15 C29 1.532(5) . ?
C15 H15 1.0000 . ?
C17 C22 1.383(6) . ?
C17 C18 1.542(6) . ?
C18 C21 1.509(7) . ?
C18 C20 1.516(6) . ?
C18 C19 1.559(7) . ?
C19 H19A 0.9800 . ?
C19 H19B 0.9800 . ?
C19 H19C 0.9800 . ?
C20 H20A 0.9800 . ?
C20 H20B 0.9800 . ?
C20 H20C 0.9800 . ?
C21 H21A 0.9800 . ?
C21 H21B 0.9800 . ?
C21 H21C 0.9800 . ?
C22 C23 1.402(6) . ?
C22 H22 0.9500 . ?
C23 C24 1.518(6) . ?
C24 C26 1.515(6) . ?
C24 C27 1.530(6) . ?
C24 C25 1.531(7) . ?
C25 H25A 0.9800 . ?
C25 H25B 0.9800 . ?
C25 H25C 0.9800 . ?
C26 H26A 0.9800 . ?
C26 H26B 0.9800 . ?
C26 H26C 0.9800 . ?
C27 H27A 0.9800 . ?
C27 H27B 0.9800 . ?
C27 H27C 0.9800 . ?
C29 H29A 0.9900 . ?
C29 H29B 0.9900 . ?
C31 C32 1.395(6) . ?
C31 C36 1.430(6) . ?
C32 C33 1.388(6) . ?
C32 C40 1.513(7) . ?
C33 C34 1.378(6) . ?
C33 H33 0.9500 . ?
C34 C35 1.368(6) . ?
C34 H34 0.9500 . ?
C35 C36 1.380(6) . ?
C35 H35 0.9500 . ?
C36 C37 1.501(6) . ?
C37 C39 1.513(6) . ?
C37 C38 1.542(6) . ?
C37 H37 1.0000 . ?
C38 H38A 0.9800 . ?
C38 H38B 0.9800 . ?
C38 H38C 0.9800 . ?
C39 H39A 0.9800 . ?
C39 H39B 0.9800 . ?
C39 H39C 0.9800 . ?
C40 C42 1.534(7) . ?
C40 C41 1.550(7) . ?
C40 H40 1.0000 . ?
C41 H41A 0.9800 . ?
C41 H41B 0.9800 . ?
C41 H41C 0.9800 . ?
C42 H42A 0.9800 . ?
C42 H42B 0.9800 . ?
C42 H42C 0.9800 . ?
